data_7051895
loop_
_publ_author_name
'Jin, Guoxia'
'Jones, Cameron'
'Junk, Peter C.'
'Stasch, Andreas'
'Woodul, William D.'

_publ_section_title
;
 Group 13 metal(i) and (ii) guanidinate complexes: effect of ligand
 backbone on metal oxidation state and coordination sphere
;
_journal_issue 5
_journal_name_full 'New Journal of Chemistry'
_journal_page_first 835
_journal_paper_doi 10.1039/b718799h
_journal_volume 32
_journal_year 2008
_chemical_formula_sum 'C62 H96 Cl2 In2 N6'
_chemical_formula_weight 1225.99
_chemical_name_systematic
;
?
;
_space_group_IT_number 2
_symmetry_cell_setting triclinic
_symmetry_space_group_name_Hall '-P 1'
_symmetry_space_group_name_H-M 'P -1'
_atom_sites_solution_hydrogens geom
_atom_sites_solution_primary direct
_atom_sites_solution_secondary difmap
_audit_creation_method SHELXL-97
_cell_angle_alpha 116.69(3)
_cell_angle_beta 97.26(3)
_cell_angle_gamma 96.81(3)
_cell_formula_units_Z 4
_cell_length_a 14.424(3)
_cell_length_b 22.313(5)
_cell_length_c 22.538(5)
_cell_measurement_temperature 150(2)
_cell_volume 6302(3)
_computing_structure_refinement 'SHELXL-97 (Sheldrick, 1997)'
_computing_structure_solution 'SHELXS-97 (Sheldrick, 1990)'
_diffrn_ambient_temperature 150(2)
_diffrn_measured_fraction_theta_full 0.984
_diffrn_measured_fraction_theta_max 0.984
_diffrn_measurement_device_type 'Nonius Kappa CCD'
_diffrn_radiation_monochromator graphite
_diffrn_radiation_source 'fine-focus sealed tube'
_diffrn_radiation_type MoK\a
_diffrn_radiation_wavelength 0.71073
_diffrn_reflns_av_R_equivalents 0.0721
_diffrn_reflns_av_sigmaI/netI 0.1056
_diffrn_reflns_limit_h_max 17
_diffrn_reflns_limit_h_min -17
_diffrn_reflns_limit_k_max 26
_diffrn_reflns_limit_k_min -26
_diffrn_reflns_limit_l_max 26
_diffrn_reflns_limit_l_min -26
_diffrn_reflns_number 40299
_diffrn_reflns_theta_full 25.00
_diffrn_reflns_theta_max 25.00
_diffrn_reflns_theta_min 2.92
_exptl_absorpt_coefficient_mu 0.857
_exptl_absorpt_correction_T_max 0.910
_exptl_absorpt_correction_T_min 0.777
_exptl_absorpt_correction_type multi-scan
_exptl_absorpt_process_details 'Sortav (Blessing, 1995)'
_exptl_crystal_colour colourless
_exptl_crystal_density_diffrn 1.292
_exptl_crystal_density_method 'not measured'
_exptl_crystal_description block
_exptl_crystal_F_000 2568
_exptl_crystal_size_max 0.15
_exptl_crystal_size_mid 0.10
_exptl_crystal_size_min 0.10
_refine_diff_density_max 3.194
_refine_diff_density_min -1.989
_refine_diff_density_rms 0.162
_refine_ls_extinction_method none
_refine_ls_goodness_of_fit_ref 1.159
_refine_ls_hydrogen_treatment constr
_refine_ls_matrix_type full
_refine_ls_number_parameters 1345
_refine_ls_number_reflns 21836
_refine_ls_number_restraints 6
_refine_ls_restrained_S_all 1.159
_refine_ls_R_factor_all 0.1398
_refine_ls_R_factor_gt 0.1049
_refine_ls_shift/su_max 0.001
_refine_ls_shift/su_mean 0.000
_refine_ls_structure_factor_coef Fsqd
_refine_ls_weighting_details 'calc w=1/[\s^2^(Fo^2^)+(0.0234P)^2^+120.1593P] where P=(Fo^2^+2Fc^2^)/3'
_refine_ls_weighting_scheme calc
_refine_ls_wR_factor_gt 0.2252
_refine_ls_wR_factor_ref 0.2388
_reflns_number_gt 16052
_reflns_number_total 21836
_reflns_threshold_expression >2sigma(I)
_cod_data_source_file b718799h.txt
_cod_data_source_block compound12
_cod_original_cell_volume 6301(2)
_cod_original_sg_symbol_H-M P-1
_cod_database_code 7051895

loop_
_symmetry_equiv_pos_as_xyz
'x, y, z'
'-x, -y, -z'

loop_
_atom_site_label
_atom_site_type_symbol
_atom_site_fract_x
_atom_site_fract_y
_atom_site_fract_z
_atom_site_U_iso_or_equiv
_atom_site_adp_type
_atom_site_occupancy
_atom_site_symmetry_multiplicity
_atom_site_calc_flag
_atom_site_refinement_flags
_atom_site_disorder_assembly
_atom_site_disorder_group
In1 In -0.54368(5) 1.25939(4) 0.70329(4) 0.0274(2) Uani 1 1 d . . .
Cl1 Cl -0.4420(2) 1.34044(16) 0.68597(18) 0.0420(8) Uani 1 1 d . . .
N1 N -0.6852(6) 1.2860(5) 0.7009(5) 0.029(2) Uani 1 1 d . . .
C1 C -0.7217(7) 1.2306(5) 0.6429(6) 0.025(2) Uani 1 1 d . . .
C82 C -0.2351(9) 0.6965(7) 0.8901(8) 0.045(3) Uani 1 1 d . . .
H82 H -0.2288 0.6576 0.8466 0.054 Uiso 1 1 calc R . .
In2 In -0.45121(5) 1.21179(4) 0.78106(4) 0.0278(2) Uani 1 1 d . . .
Cl2 Cl -0.5321(3) 1.11094(18) 0.7779(2) 0.0561(10) Uani 1 1 d . . .
N2 N -0.6570(6) 1.1933(5) 0.6157(5) 0.030(2) Uani 1 1 d . . .
C2 C -0.7231(8) 1.3311(6) 0.7540(6) 0.032(3) Uani 1 1 d . . .
In3 In -0.03189(5) 0.70898(4) 0.76451(4) 0.0275(2) Uani 1 1 d . . .
Cl3 Cl 0.0702(2) 0.70807(19) 0.85543(18) 0.0468(8) Uani 1 1 d . . .
N3 N -0.8192(6) 1.2093(5) 0.6105(5) 0.031(2) Uani 1 1 d . . .
C3 C -0.7397(8) 1.3932(6) 0.7575(6) 0.032(3) Uani 1 1 d . . .
In4 In 0.05859(5) 0.78524(4) 0.71553(4) 0.0275(2) Uani 1 1 d . . .
Cl4 Cl -0.0315(2) 0.80375(18) 0.63169(18) 0.0440(8) Uani 1 1 d . . .
N4 N -0.2972(6) 1.2186(5) 0.7901(5) 0.031(2) Uani 1 1 d . . .
C4 C -0.7726(10) 1.4381(7) 0.8111(8) 0.052(4) Uani 1 1 d . . .
H4 H -0.7829 1.4803 0.8133 0.063 Uiso 1 1 calc R . .
N5 N -0.3596(6) 1.2746(5) 0.8803(5) 0.028(2) Uani 1 1 d . . .
C5 C -0.7914(11) 1.4232(7) 0.8624(7) 0.049(4) Uani 1 1 d . . .
H5 H -0.8151 1.4546 0.8992 0.059 Uiso 1 1 calc R . .
N6 N -0.1885(6) 1.3006(5) 0.8909(5) 0.030(2) Uani 1 1 d . . .
C6 C -0.7751(8) 1.3613(6) 0.8594(7) 0.037(3) Uani 1 1 d . . .
H6 H -0.7884 1.3507 0.8943 0.045 Uiso 1 1 calc R . .
N7 N -0.1356(6) 0.6140(5) 0.7148(5) 0.029(2) Uani 1 1 d . . .
C7 C -0.7404(8) 1.3159(6) 0.8068(7) 0.035(3) Uani 1 1 d . . .
N8 N -0.1808(6) 0.7116(4) 0.7748(5) 0.030(2) Uani 1 1 d . . .
C8 C -0.7145(10) 1.4139(7) 0.7049(7) 0.044(3) Uani 1 1 d . . .
H8 H -0.7047 1.3721 0.6653 0.052 Uiso 1 1 calc R . .
N9 N -0.3050(6) 0.6132(5) 0.7093(5) 0.032(2) Uani 1 1 d . . .
C9 C -0.6245(10) 1.4664(8) 0.7307(8) 0.056(4) Uani 1 1 d . . .
H9A H -0.6335 1.5090 0.7678 0.084 Uiso 1 1 calc R . .
H9B H -0.6083 1.4750 0.6939 0.084 Uiso 1 1 calc R . .
H9C H -0.5727 1.4496 0.7474 0.084 Uiso 1 1 calc R . .
N10 N 0.1656(6) 0.8731(5) 0.7926(5) 0.028(2) Uani 1 1 d . . .
C10 C -0.7943(10) 1.4418(8) 0.6788(7) 0.052(4) Uani 1 1 d . . .
H10A H -0.8537 1.4076 0.6604 0.077 Uiso 1 1 calc R . .
H10B H -0.7762 1.4517 0.6432 0.077 Uiso 1 1 calc R . .
H10C H -0.8037 1.4839 0.7164 0.077 Uiso 1 1 calc R . .
N11 N 0.2063(6) 0.7925(4) 0.7040(5) 0.026(2) Uani 1 1 d . . .
C11 C -0.7214(9) 1.2510(8) 0.8072(9) 0.052(4) Uani 1 1 d . . .
H11 H -0.6892 1.2266 0.7688 0.063 Uiso 1 1 calc R . .
N12 N 0.3320(6) 0.8830(5) 0.7941(5) 0.027(2) Uani 1 1 d . . .
C12 C -0.6590(18) 1.2640(11) 0.8713(10) 0.108(8) Uani 1 1 d . . .
H12A H -0.6101 1.3053 0.8873 0.162 Uiso 1 1 calc R . .
H12B H -0.6284 1.2249 0.8631 0.162 Uiso 1 1 calc R . .
H12C H -0.6975 1.2705 0.9058 0.162 Uiso 1 1 calc R . .
C13 C -0.8143(16) 1.2019(11) 0.7984(12) 0.106(7) Uani 1 1 d U . .
H13A H -0.8007 1.1564 0.7869 0.159 Uiso 1 1 calc R . .
H13B H -0.8628 1.1987 0.7620 0.159 Uiso 1 1 calc R . .
H13C H -0.8379 1.2197 0.8409 0.159 Uiso 1 1 calc R . .
C14 C -0.6530(7) 1.1506(6) 0.5479(6) 0.029(3) Uani 1 1 d . . .
C15 C -0.6572(9) 1.0800(6) 0.5249(6) 0.034(3) Uani 1 1 d . . .
C16 C -0.6473(10) 1.0384(7) 0.4596(7) 0.047(4) Uani 1 1 d . . .
H16 H -0.6494 0.9909 0.4446 0.056 Uiso 1 1 calc R . .
C17 C -0.6341(9) 1.0656(7) 0.4156(7) 0.043(3) Uani 1 1 d . . .
H17 H -0.6299 1.0367 0.3701 0.051 Uiso 1 1 calc R . .
C18 C -0.6272(9) 1.1347(7) 0.4393(7) 0.039(3) Uani 1 1 d . . .
H18 H -0.6161 1.1532 0.4097 0.047 Uiso 1 1 calc R . .
C19 C -0.6356(8) 1.1781(6) 0.5041(6) 0.032(3) Uani 1 1 d . . .
C20 C -0.6675(9) 1.0490(6) 0.5730(7) 0.038(3) Uani 1 1 d . . .
H20 H -0.6794 1.0847 0.6165 0.045 Uiso 1 1 calc R . .
C21 C -0.5767(10) 1.0255(7) 0.5881(7) 0.049(4) Uani 1 1 d . . .
H21A H -0.5854 1.0043 0.6174 0.073 Uiso 1 1 calc R . .
H21B H -0.5236 1.0649 0.6111 0.073 Uiso 1 1 calc R . .
H21C H -0.5626 0.9920 0.5455 0.073 Uiso 1 1 calc R . .
C22 C -0.7514(11) 0.9878(7) 0.5418(7) 0.049(4) Uani 1 1 d . . .
H22A H -0.7377 0.9507 0.5014 0.074 Uiso 1 1 calc R . .
H22B H -0.8094 1.0018 0.5292 0.074 Uiso 1 1 calc R . .
H22C H -0.7607 0.9717 0.5750 0.074 Uiso 1 1 calc R . .
C23 C -0.6283(9) 1.2535(6) 0.5263(7) 0.038(3) Uani 1 1 d . . .
H23 H -0.6200 1.2772 0.5768 0.046 Uiso 1 1 calc R . .
C24 C -0.5409(12) 1.2830(8) 0.5094(8) 0.063(4) Uani 1 1 d . . .
H24A H -0.5377 1.2533 0.4621 0.095 Uiso 1 1 calc R . .
H24B H -0.4833 1.2857 0.5394 0.095 Uiso 1 1 calc R . .
H24C H -0.5453 1.3289 0.5157 0.095 Uiso 1 1 calc R . .
C25 C -0.7165(11) 1.2701(8) 0.4987(10) 0.067(5) Uani 1 1 d . . .
H25A H -0.7068 1.3194 0.5141 0.100 Uiso 1 1 calc R . .
H25B H -0.7707 1.2562 0.5150 0.100 Uiso 1 1 calc R . .
H25C H -0.7294 1.2454 0.4491 0.100 Uiso 1 1 calc R . .
C26 C -0.8824(10) 1.2603(7) 0.6270(6) 0.044(3) Uani 1 1 d . . .
H26 H -0.8386 1.3059 0.6473 0.053 Uiso 1 1 calc R . .
C27 C -0.9409(9) 1.2646(8) 0.6793(7) 0.055(4) Uani 1 1 d . . .
H27A H -0.9986 1.2288 0.6576 0.083 Uiso 1 1 calc R . .
H27B H -0.9588 1.3096 0.6996 0.083 Uiso 1 1 calc R . .
H27C H -0.9033 1.2584 0.7148 0.083 Uiso 1 1 calc R . .
C28 C -0.9458(10) 1.2539(8) 0.5644(8) 0.061(4) Uani 1 1 d . . .
H28A H -0.9071 1.2516 0.5309 0.091 Uiso 1 1 calc R . .
H28B H -0.9761 1.2937 0.5770 0.091 Uiso 1 1 calc R . .
H28C H -0.9949 1.2121 0.5448 0.091 Uiso 1 1 calc R . .
C29 C -0.8579(8) 1.1352(6) 0.5656(7) 0.040(3) Uani 1 1 d . . .
H29 H -0.8052 1.1117 0.5712 0.048 Uiso 1 1 calc R . .
C30 C -0.8810(9) 1.1137(8) 0.4911(7) 0.052(4) Uani 1 1 d . . .
H30A H -0.9422 1.1250 0.4800 0.078 Uiso 1 1 calc R . .
H30B H -0.8851 1.0642 0.4651 0.078 Uiso 1 1 calc R . .
H30C H -0.8308 1.1377 0.4796 0.078 Uiso 1 1 calc R . .
C31 C -0.9409(10) 1.1072(8) 0.5892(9) 0.064(5) Uani 1 1 d . . .
H31A H -0.9997 1.1195 0.5750 0.096 Uiso 1 1 calc R . .
H31B H -0.9264 1.1271 0.6387 0.096 Uiso 1 1 calc R . .
H31C H -0.9493 1.0573 0.5688 0.096 Uiso 1 1 calc R . .
C32 C -0.2767(8) 1.2663(5) 0.8564(6) 0.025(2) Uani 1 1 d . . .
C33 C -0.2412(7) 1.1749(6) 0.7506(6) 0.026(2) Uani 1 1 d . . .
C34 C -0.2018(8) 1.1282(6) 0.7682(7) 0.035(3) Uani 1 1 d . . .
C35 C -0.1515(10) 1.0852(7) 0.7238(8) 0.047(4) Uani 1 1 d . . .
H35 H -0.1258 1.0528 0.7339 0.057 Uiso 1 1 calc R . .
C36 C -0.1378(9) 1.0882(6) 0.6662(7) 0.044(3) Uani 1 1 d . . .
H36 H -0.1015 1.0588 0.6378 0.052 Uiso 1 1 calc R . .
C37 C -0.1755(9) 1.1326(6) 0.6489(7) 0.040(3) Uani 1 1 d . . .
H37 H -0.1660 1.1335 0.6084 0.048 Uiso 1 1 calc R . .
C38 C -0.2284(8) 1.1769(6) 0.6904(6) 0.030(3) Uani 1 1 d . . .
C39 C -0.2188(10) 1.1203(7) 0.8293(8) 0.047(4) Uani 1 1 d . . .
H39 H -0.2358 1.1635 0.8622 0.057 Uiso 1 1 calc R . .
C40 C -0.1271(10) 1.1097(9) 0.8653(9) 0.063(5) Uani 1 1 d . . .
H40A H -0.1362 1.1140 0.9093 0.094 Uiso 1 1 calc R . .
H40B H -0.0726 1.1445 0.8722 0.094 Uiso 1 1 calc R . .
H40C H -0.1151 1.0641 0.8371 0.094 Uiso 1 1 calc R . .
C41 C -0.3003(12) 1.0624(9) 0.8109(9) 0.070(5) Uani 1 1 d . . .
H41A H -0.3599 1.0733 0.7960 0.106 Uiso 1 1 calc R . .
H41B H -0.3049 1.0557 0.8506 0.106 Uiso 1 1 calc R . .
H41C H -0.2893 1.0204 0.7742 0.106 Uiso 1 1 calc R . .
C42 C -0.2756(8) 1.2219(6) 0.6667(6) 0.031(3) Uani 1 1 d . . .
H42 H -0.3002 1.2550 0.7056 0.038 Uiso 1 1 calc R . .
C43 C -0.2071(9) 1.2636(8) 0.6468(8) 0.050(4) Uani 1 1 d . . .
H43A H -0.1497 1.2869 0.6827 0.075 Uiso 1 1 calc R . .
H43B H -0.2381 1.2977 0.6404 0.075 Uiso 1 1 calc R . .
H43C H -0.1893 1.2332 0.6043 0.075 Uiso 1 1 calc R . .
C44 C -0.3599(10) 1.1804(7) 0.6094(7) 0.052(4) Uani 1 1 d . . .
H44A H -0.3379 1.1495 0.5693 0.077 Uiso 1 1 calc R . .
H44B H -0.3935 1.2112 0.5989 0.077 Uiso 1 1 calc R . .
H44C H -0.4033 1.1537 0.6228 0.077 Uiso 1 1 calc R . .
C45 C -0.3754(8) 1.3256(6) 0.9417(6) 0.030(3) Uani 1 1 d . . .
C46 C -0.3926(8) 1.3059(6) 0.9931(6) 0.036(3) Uani 1 1 d . . .
C47 C -0.4159(9) 1.3531(6) 1.0506(7) 0.041(3) Uani 1 1 d . . .
H47 H -0.4282 1.3406 1.0843 0.050 Uiso 1 1 calc R . .
C48 C -0.4223(11) 1.4182(8) 1.0615(7) 0.052(4) Uani 1 1 d . . .
H48 H -0.4357 1.4503 1.1030 0.062 Uiso 1 1 calc R . .
C49 C -0.4091(10) 1.4363(7) 1.0113(7) 0.048(4) Uani 1 1 d . . .
H49 H -0.4163 1.4806 1.0180 0.057 Uiso 1 1 calc R . .
C50 C -0.3854(9) 1.3907(6) 0.9511(7) 0.038(3) Uani 1 1 d . . .
C51 C -0.3899(10) 1.2345(7) 0.9830(7) 0.043(3) Uani 1 1 d . . .
H51 H -0.3671 1.2092 0.9400 0.051 Uiso 1 1 calc R . .
C52 C -0.3215(10) 1.2342(8) 1.0404(8) 0.057(4) Uani 1 1 d . . .
H52A H -0.3429 1.2581 1.0831 0.086 Uiso 1 1 calc R . .
H52B H -0.2573 1.2574 1.0442 0.086 Uiso 1 1 calc R . .
H52C H -0.3205 1.1868 1.0306 0.086 Uiso 1 1 calc R . .
C53 C -0.4877(9) 1.1954(8) 0.9759(9) 0.064(5) Uani 1 1 d . . .
H53A H -0.5093 1.2168 1.0189 0.096 Uiso 1 1 calc R . .
H53B H -0.4841 1.1479 0.9641 0.096 Uiso 1 1 calc R . .
H53C H -0.5329 1.1962 0.9401 0.096 Uiso 1 1 calc R . .
C54 C -0.3746(11) 1.4126(7) 0.8958(7) 0.047(4) Uani 1 1 d . . .
H54 H -0.3465 1.3781 0.8604 0.056 Uiso 1 1 calc R . .
C55 C -0.4769(12) 1.4124(8) 0.8627(8) 0.065(5) Uani 1 1 d . . .
H55A H -0.5047 1.4467 0.8969 0.097 Uiso 1 1 calc R . .
H55B H -0.5171 1.3671 0.8450 0.097 Uiso 1 1 calc R . .
H55C H -0.4728 1.4234 0.8255 0.097 Uiso 1 1 calc R . .
C56 C -0.3112(14) 1.4826(8) 0.9236(10) 0.078(6) Uani 1 1 d . . .
H56A H -0.3420 1.5176 0.9543 0.117 Uiso 1 1 calc R . .
H56B H -0.3010 1.4917 0.8860 0.117 Uiso 1 1 calc R . .
H56C H -0.2497 1.4836 0.9485 0.117 Uiso 1 1 calc R . .
C57 C -0.1194(7) 1.3177(7) 0.8538(6) 0.036(3) Uani 1 1 d . . .
H57 H -0.1571 1.3026 0.8074 0.043 Uiso 1 1 calc R . .
C58 C -0.0377(9) 1.2793(8) 0.8427(8) 0.052(4) Uani 1 1 d . . .
H58A H 0.0058 1.2952 0.8862 0.078 Uiso 1 1 calc R . .
H58B H -0.0032 1.2877 0.8116 0.078 Uiso 1 1 calc R . .
H58C H -0.0631 1.2301 0.8233 0.078 Uiso 1 1 calc R . .
C59 C -0.0832(10) 1.3923(7) 0.8821(9) 0.057(4) Uani 1 1 d . . .
H59A H -0.1371 1.4158 0.8855 0.085 Uiso 1 1 calc R . .
H59B H -0.0455 1.4002 0.8521 0.085 Uiso 1 1 calc R . .
H59C H -0.0431 1.4102 0.9272 0.085 Uiso 1 1 calc R . .
C60 C -0.1639(8) 1.3236(8) 0.9658(6) 0.045(3) Uani 1 1 d . . .
H60 H -0.2177 1.2995 0.9760 0.054 Uiso 1 1 calc R . .
C61 C -0.0758(13) 1.3016(11) 0.9859(9) 0.082(6) Uani 1 1 d . . .
H61A H -0.0845 1.2516 0.9607 0.123 Uiso 1 1 calc R . .
H61B H -0.0645 1.3163 1.0346 0.123 Uiso 1 1 calc R . .
H61C H -0.0209 1.3225 0.9753 0.123 Uiso 1 1 calc R . .
C62 C -0.1550(12) 1.4011(8) 1.0137(8) 0.067(5) Uani 1 1 d . . .
H62A H -0.0894 1.4249 1.0220 0.100 Uiso 1 1 calc R . .
H62B H -0.1713 1.4076 1.0568 0.100 Uiso 1 1 calc R . .
H62C H -0.1986 1.4196 0.9924 0.100 Uiso 1 1 calc R . .
C63 C -0.2101(7) 0.6454(6) 0.7338(6) 0.028(3) Uani 1 1 d . . .
C64 C -0.1302(8) 0.5494(6) 0.6638(6) 0.028(3) Uani 1 1 d . . .
C65 C -0.1065(8) 0.4993(6) 0.6838(6) 0.033(3) Uani 1 1 d . . .
C66 C -0.0931(9) 0.4375(6) 0.6348(7) 0.041(3) Uani 1 1 d . . .
H66 H -0.0772 0.4042 0.6476 0.049 Uiso 1 1 calc R . .
C67 C -0.1022(11) 0.4229(7) 0.5682(8) 0.052(4) Uani 1 1 d . . .
H67 H -0.0929 0.3800 0.5354 0.062 Uiso 1 1 calc R . .
C68 C -0.1250(10) 0.4709(7) 0.5485(7) 0.050(4) Uani 1 1 d . . .
H68 H -0.1306 0.4604 0.5022 0.060 Uiso 1 1 calc R . .
C69 C -0.1397(8) 0.5338(6) 0.5947(7) 0.035(3) Uani 1 1 d . . .
C70 C -0.0981(9) 0.5133(6) 0.7566(7) 0.038(3) Uani 1 1 d . . .
H70 H -0.1152 0.5587 0.7833 0.046 Uiso 1 1 calc R . .
C71 C -0.1649(10) 0.4588(8) 0.7634(9) 0.058(4) Uani 1 1 d . . .
H71A H -0.2284 0.4497 0.7361 0.087 Uiso 1 1 calc R . .
H71B H -0.1692 0.4754 0.8111 0.087 Uiso 1 1 calc R . .
H71C H -0.1397 0.4166 0.7474 0.087 Uiso 1 1 calc R . .
C72 C 0.0050(10) 0.5156(8) 0.7884(8) 0.053(4) Uani 1 1 d . . .
H72A H 0.0203 0.4699 0.7661 0.079 Uiso 1 1 calc R . .
H72B H 0.0100 0.5303 0.8370 0.079 Uiso 1 1 calc R . .
H72C H 0.0498 0.5480 0.7823 0.079 Uiso 1 1 calc R . .
C73 C -0.1610(11) 0.5854(7) 0.5703(8) 0.052(4) Uani 1 1 d . . .
H73 H -0.1783 0.6251 0.6081 0.062 Uiso 1 1 calc R . .
C74 C -0.0738(11) 0.6118(8) 0.5502(8) 0.058(4) Uani 1 1 d . . .
H74A H -0.0548 0.5732 0.5141 0.087 Uiso 1 1 calc R . .
H74B H -0.0211 0.6350 0.5897 0.087 Uiso 1 1 calc R . .
H74C H -0.0897 0.6441 0.5339 0.087 Uiso 1 1 calc R . .
C75 C -0.2453(11) 0.5530(8) 0.5092(8) 0.054(4) Uani 1 1 d . . .
H75A H -0.2635 0.5884 0.4983 0.081 Uiso 1 1 calc R . .
H75B H -0.2995 0.5322 0.5204 0.081 Uiso 1 1 calc R . .
H75C H -0.2264 0.5177 0.4700 0.081 Uiso 1 1 calc R . .
C76 C -0.2256(7) 0.7603(6) 0.8209(6) 0.031(3) Uani 1 1 d . . .
C77 C -0.2551(8) 0.7530(6) 0.8766(7) 0.037(3) Uani 1 1 d . . .
C78 C -0.2948(9) 0.8045(7) 0.9214(7) 0.040(3) Uani 1 1 d . . .
H78 H -0.3129 0.8015 0.9593 0.048 Uiso 1 1 calc R . .
C79 C -0.3087(10) 0.8621(7) 0.9114(8) 0.049(4) Uani 1 1 d . . .
H79 H -0.3400 0.8952 0.9406 0.059 Uiso 1 1 calc R . .
C80 C -0.2776(8) 0.8697(7) 0.8606(6) 0.037(3) Uani 1 1 d . . .
H80 H -0.2829 0.9097 0.8565 0.045 Uiso 1 1 calc R . .
C81 C -0.2372(8) 0.8181(6) 0.8135(6) 0.031(3) Uani 1 1 d . . .
C83 C -0.1423(10) 0.7173(9) 0.9417(9) 0.070(5) Uani 1 1 d . . .
H83A H -0.0901 0.7352 0.9264 0.104 Uiso 1 1 calc R . .
H83B H -0.1282 0.6773 0.9459 0.104 Uiso 1 1 calc R . .
H83C H -0.1490 0.7528 0.9858 0.104 Uiso 1 1 calc R . .
C84 C -0.3173(11) 0.6701(8) 0.9176(9) 0.065(5) Uani 1 1 d . . .
H84A H -0.3211 0.7064 0.9621 0.098 Uiso 1 1 calc R . .
H84B H -0.3038 0.6300 0.9217 0.098 Uiso 1 1 calc R . .
H84C H -0.3781 0.6576 0.8859 0.098 Uiso 1 1 calc R . .
C85 C -0.2018(9) 0.8315(7) 0.7586(7) 0.043(3) Uani 1 1 d . . .
H85 H -0.1751 0.7913 0.7296 0.052 Uiso 1 1 calc R . .
C86 C -0.1212(11) 0.8960(8) 0.7901(8) 0.062(4) Uani 1 1 d . . .
H86A H -0.1483 0.9370 0.8114 0.093 Uiso 1 1 calc R . .
H86B H -0.0901 0.8975 0.7545 0.093 Uiso 1 1 calc R . .
H86C H -0.0742 0.8941 0.8243 0.093 Uiso 1 1 calc R . .
C87 C -0.2811(11) 0.8405(8) 0.7123(8) 0.058(4) Uani 1 1 d . . .
H87A H -0.3256 0.7967 0.6843 0.088 Uiso 1 1 calc R . .
H87B H -0.2526 0.8558 0.6830 0.088 Uiso 1 1 calc R . .
H87C H -0.3154 0.8747 0.7403 0.088 Uiso 1 1 calc R . .
C88 C -0.3335(9) 0.5408(6) 0.6932(8) 0.045(4) Uani 1 1 d . . .
H88 H -0.2724 0.5237 0.6919 0.054 Uiso 1 1 calc R . .
C89 C -0.3943(11) 0.4945(7) 0.6238(9) 0.065(5) Uani 1 1 d . . .
H89A H -0.4513 0.5128 0.6181 0.098 Uiso 1 1 calc R . .
H89B H -0.4134 0.4486 0.6190 0.098 Uiso 1 1 calc R . .
H89C H -0.3578 0.4918 0.5892 0.098 Uiso 1 1 calc R . .
C90 C -0.3717(11) 0.5317(8) 0.7487(9) 0.062(4) Uani 1 1 d . . .
H90A H -0.3281 0.5614 0.7923 0.093 Uiso 1 1 calc R . .
H90B H -0.3770 0.4839 0.7391 0.093 Uiso 1 1 calc R . .
H90C H -0.4347 0.5440 0.7506 0.093 Uiso 1 1 calc R . .
C91 C -0.3753(8) 0.6533(6) 0.6994(7) 0.040(3) Uani 1 1 d . . .
H91 H -0.3417 0.7023 0.7250 0.049 Uiso 1 1 calc R . .
C92 C -0.4021(10) 0.6387(8) 0.6280(8) 0.059(4) Uani 1 1 d . . .
H92A H -0.3444 0.6452 0.6111 0.088 Uiso 1 1 calc R . .
H92B H -0.4428 0.6699 0.6252 0.088 Uiso 1 1 calc R . .
H92C H -0.4368 0.5913 0.6005 0.088 Uiso 1 1 calc R . .
C93 C -0.4628(10) 0.6490(8) 0.7293(9) 0.061(4) Uani 1 1 d . . .
H93A H -0.4984 0.6017 0.7063 0.092 Uiso 1 1 calc R . .
H93B H -0.5034 0.6789 0.7232 0.092 Uiso 1 1 calc R . .
H93C H -0.4430 0.6638 0.7778 0.092 Uiso 1 1 calc R . .
C94 C 0.2385(8) 0.8497(6) 0.7636(6) 0.028(3) Uani 1 1 d . . .
C95 C 0.1540(8) 0.9403(6) 0.8367(6) 0.033(3) Uani 1 1 d . . .
C96 C 0.1428(8) 0.9859(6) 0.8099(6) 0.034(3) Uani 1 1 d . . .
C97 C 0.1278(10) 1.0504(7) 0.8531(7) 0.046(3) Uani 1 1 d . . .
H97 H 0.1255 1.0829 0.8368 0.055 Uiso 1 1 calc R . .
C98 C 0.1166(11) 1.0687(7) 0.9162(8) 0.058(4) Uani 1 1 d . . .
H98 H 0.1029 1.1123 0.9435 0.070 Uiso 1 1 calc R . .
C99 C 0.1256(10) 1.0218(7) 0.9418(7) 0.046(3) Uani 1 1 d . . .
H99 H 0.1210 1.0348 0.9875 0.055 Uiso 1 1 calc R . .
C100 C 0.1409(8) 0.9578(6) 0.9015(7) 0.037(3) Uani 1 1 d . . .
C101 C 0.1481(9) 0.9671(7) 0.7350(7) 0.038(3) Uani 1 1 d . . .
H101 H 0.1426 0.9164 0.7092 0.046 Uiso 1 1 calc R . .
C102 C 0.0677(10) 0.9860(7) 0.7012(8) 0.053(4) Uani 1 1 d . . .
H10D H 0.0655 1.0342 0.7294 0.079 Uiso 1 1 calc R . .
H10E H 0.0071 0.9572 0.6956 0.079 Uiso 1 1 calc R . .
H10F H 0.0785 0.9790 0.6566 0.079 Uiso 1 1 calc R . .
C103 C 0.2446(10) 1.0013(8) 0.7314(8) 0.055(4) Uani 1 1 d . . .
H10G H 0.2489 0.9855 0.6838 0.082 Uiso 1 1 calc R . .
H10H H 0.2963 0.9891 0.7537 0.082 Uiso 1 1 calc R . .
H10I H 0.2502 1.0511 0.7543 0.082 Uiso 1 1 calc R . .
C104 C 0.1450(9) 0.9083(7) 0.9311(7) 0.037(3) Uani 1 1 d . . .
H104 H 0.1650 0.8668 0.8978 0.044 Uiso 1 1 calc R . .
C105 C 0.2146(13) 0.9374(8) 0.9970(8) 0.063(5) Uani 1 1 d . . .
H10J H 0.2784 0.9507 0.9907 0.094 Uiso 1 1 calc R . .
H10K H 0.2154 0.9029 1.0126 0.094 Uiso 1 1 calc R . .
H10L H 0.1956 0.9777 1.0309 0.094 Uiso 1 1 calc R . .
C106 C 0.0441(10) 0.8855(8) 0.9404(8) 0.056(4) Uani 1 1 d . . .
H10M H 0.0193 0.9260 0.9683 0.084 Uiso 1 1 calc R . .
H10N H 0.0481 0.8569 0.9630 0.084 Uiso 1 1 calc R . .
H10O H 0.0012 0.8593 0.8960 0.084 Uiso 1 1 calc R . .
C107 C 0.2541(8) 0.7429(5) 0.6607(6) 0.024(2) Uani 1 1 d . . .
C108 C 0.2650(7) 0.6845(6) 0.6681(6) 0.027(3) Uani 1 1 d . . .
C109 C 0.3068(9) 0.6369(6) 0.6239(6) 0.035(3) Uani 1 1 d . . .
H109 H 0.3150 0.5979 0.6292 0.041 Uiso 1 1 calc R . .
C110 C 0.3382(9) 0.6437(7) 0.5702(6) 0.037(3) Uani 1 1 d . . .
H110 H 0.3690 0.6102 0.5408 0.044 Uiso 1 1 calc R . .
C111 C 0.3245(10) 0.6978(7) 0.5609(7) 0.047(3) Uani 1 1 d . . .
H111 H 0.3425 0.7007 0.5230 0.056 Uiso 1 1 calc R . .
C112 C 0.2844(8) 0.7496(6) 0.6056(6) 0.034(3) Uani 1 1 d . . .
C113 C 0.2258(8) 0.6723(6) 0.7235(6) 0.028(3) Uani 1 1 d . . .
H113 H 0.2021 0.7137 0.7534 0.033 Uiso 1 1 calc R . .
C114 C 0.1411(9) 0.6114(6) 0.6866(8) 0.046(4) Uani 1 1 d . . .
H11A H 0.1623 0.5716 0.6538 0.070 Uiso 1 1 calc R . .
H11B H 0.0910 0.6234 0.6627 0.070 Uiso 1 1 calc R . .
H11C H 0.1159 0.6005 0.7197 0.070 Uiso 1 1 calc R . .
C115 C 0.2977(9) 0.6578(8) 0.7662(7) 0.047(4) Uani 1 1 d . . .
H11D H 0.2682 0.6494 0.7993 0.071 Uiso 1 1 calc R . .
H11E H 0.3509 0.6972 0.7901 0.071 Uiso 1 1 calc R . .
H11F H 0.3215 0.6173 0.7373 0.071 Uiso 1 1 calc R . .
C116 C 0.2638(10) 0.8080(7) 0.5915(7) 0.044(3) Uani 1 1 d . . .
H116 H 0.2530 0.8455 0.6344 0.053 Uiso 1 1 calc R . .
C117 C 0.3500(11) 0.8371(8) 0.5710(8) 0.058(4) Uani 1 1 d . . .
H11G H 0.4074 0.8503 0.6059 0.087 Uiso 1 1 calc R . .
H11H H 0.3374 0.8773 0.5666 0.087 Uiso 1 1 calc R . .
H11I H 0.3595 0.8021 0.5275 0.087 Uiso 1 1 calc R . .
C118 C 0.1751(12) 0.7852(9) 0.5384(8) 0.064(4) Uani 1 1 d . . .
H11J H 0.1807 0.7445 0.4977 0.095 Uiso 1 1 calc R . .
H11K H 0.1664 0.8220 0.5270 0.095 Uiso 1 1 calc R . .
H11L H 0.1200 0.7743 0.5557 0.095 Uiso 1 1 calc R . .
C119 C 0.3576(9) 0.9242(7) 0.8671(7) 0.043(3) Uani 1 1 d . . .
H119 H 0.2988 0.9157 0.8837 0.052 Uiso 1 1 calc R . .
C120 C 0.3809(9) 1.0014(7) 0.8942(7) 0.052(4) Uani 1 1 d . . .
H12D H 0.4468 1.0153 0.8918 0.078 Uiso 1 1 calc R . .
H12E H 0.3732 1.0245 0.9414 0.078 Uiso 1 1 calc R . .
H12F H 0.3375 1.0143 0.8667 0.078 Uiso 1 1 calc R . .
C121 C 0.4349(9) 0.9000(8) 0.9012(7) 0.051(4) Uani 1 1 d . . .
H12G H 0.4214 0.8499 0.8799 0.076 Uiso 1 1 calc R . .
H12H H 0.4342 0.9190 0.9496 0.076 Uiso 1 1 calc R . .
H12I H 0.4978 0.9159 0.8955 0.076 Uiso 1 1 calc R . .
C122 C 0.4072(9) 0.8685(6) 0.7515(7) 0.042(3) Uani 1 1 d . . .
H122 H 0.3727 0.8507 0.7037 0.050 Uiso 1 1 calc R . .
C123 C 0.4606(9) 0.8139(6) 0.7515(8) 0.047(4) Uani 1 1 d . . .
H12J H 0.5140 0.8346 0.7906 0.070 Uiso 1 1 calc R . .
H12K H 0.4850 0.7934 0.7096 0.070 Uiso 1 1 calc R . .
H12L H 0.4173 0.7784 0.7544 0.070 Uiso 1 1 calc R . .
C124 C 0.4794(9) 0.9340(7) 0.7682(8) 0.049(4) Uani 1 1 d . . .
H12M H 0.4455 0.9716 0.7759 0.073 Uiso 1 1 calc R . .
H12N H 0.5116 0.9253 0.7302 0.073 Uiso 1 1 calc R . .
H12O H 0.5268 0.9465 0.8091 0.073 Uiso 1 1 calc R . .

loop_
_atom_site_aniso_label
_atom_site_aniso_U_11
_atom_site_aniso_U_22
_atom_site_aniso_U_33
_atom_site_aniso_U_23
_atom_site_aniso_U_13
_atom_site_aniso_U_12
In1 0.0177(4) 0.0328(4) 0.0332(5) 0.0179(4) 0.0025(3) 0.0040(3)
Cl1 0.0308(16) 0.0422(17) 0.059(2) 0.0288(17) 0.0136(15) 0.0011(13)
N1 0.015(4) 0.029(5) 0.033(6) 0.007(5) 0.003(4) 0.004(4)
C1 0.020(5) 0.025(6) 0.033(7) 0.018(5) 0.000(5) -0.002(4)
C82 0.033(7) 0.048(8) 0.059(10) 0.025(7) 0.021(7) 0.012(6)
In2 0.0196(4) 0.0333(4) 0.0315(5) 0.0169(4) 0.0035(3) 0.0034(3)
Cl2 0.047(2) 0.048(2) 0.077(3) 0.039(2) 0.0039(19) -0.0071(16)
N2 0.023(5) 0.035(5) 0.027(6) 0.012(5) 0.002(4) 0.008(4)
C2 0.018(6) 0.035(6) 0.030(7) 0.006(6) -0.004(5) 0.000(5)
In3 0.0171(4) 0.0314(4) 0.0365(5) 0.0190(4) 0.0047(3) 0.0018(3)
Cl3 0.0356(17) 0.068(2) 0.046(2) 0.0371(19) -0.0002(15) 0.0088(16)
N3 0.012(4) 0.032(5) 0.039(6) 0.009(5) 0.001(4) 0.008(4)
C3 0.032(6) 0.038(7) 0.024(7) 0.014(6) 0.000(5) 0.011(5)
In4 0.0184(4) 0.0306(4) 0.0361(5) 0.0189(4) 0.0048(3) 0.0012(3)
Cl4 0.0312(16) 0.058(2) 0.053(2) 0.0384(18) -0.0026(15) 0.0082(14)
N4 0.020(5) 0.035(5) 0.033(6) 0.011(5) 0.009(4) 0.003(4)
C4 0.058(9) 0.044(8) 0.067(11) 0.031(8) 0.030(8) 0.018(7)
N5 0.017(4) 0.036(5) 0.028(6) 0.011(5) 0.006(4) 0.009(4)
C5 0.063(9) 0.033(7) 0.047(9) 0.010(7) 0.024(8) 0.016(7)
N6 0.024(5) 0.040(6) 0.022(5) 0.015(5) -0.002(4) 0.000(4)
C6 0.025(6) 0.049(8) 0.036(8) 0.024(7) 0.000(6) -0.003(6)
N7 0.019(5) 0.031(5) 0.036(6) 0.015(5) 0.003(4) 0.009(4)
C7 0.024(6) 0.039(7) 0.039(8) 0.017(6) 0.004(6) 0.002(5)
N8 0.017(5) 0.022(5) 0.041(6) 0.009(5) 0.003(4) 0.003(4)
C8 0.055(9) 0.044(8) 0.049(9) 0.030(7) 0.017(7) 0.027(7)
N9 0.012(4) 0.031(5) 0.048(7) 0.019(5) -0.005(4) 0.002(4)
C9 0.047(8) 0.074(10) 0.074(11) 0.055(10) 0.016(8) 0.021(8)
N10 0.020(5) 0.029(5) 0.034(6) 0.014(5) 0.004(4) 0.004(4)
C10 0.051(9) 0.072(10) 0.047(9) 0.040(8) 0.002(7) 0.029(8)
N11 0.019(5) 0.027(5) 0.029(6) 0.012(4) 0.006(4) 0.000(4)
C11 0.027(7) 0.063(9) 0.090(12) 0.049(9) 0.031(8) 0.018(6)
N12 0.013(4) 0.032(5) 0.032(6) 0.013(5) 0.000(4) -0.002(4)
C12 0.16(2) 0.112(17) 0.086(16) 0.070(14) 0.005(15) 0.066(16)
C13 0.107(9) 0.097(9) 0.117(9) 0.055(7) 0.018(6) 0.019(6)
C14 0.012(5) 0.047(7) 0.027(7) 0.017(6) -0.002(5) 0.009(5)
C15 0.032(7) 0.042(7) 0.035(8) 0.022(6) 0.009(6) 0.011(6)
C16 0.059(9) 0.040(7) 0.053(9) 0.024(7) 0.025(8) 0.022(7)
C17 0.043(8) 0.057(9) 0.025(7) 0.015(7) 0.010(6) 0.017(7)
C18 0.033(7) 0.053(8) 0.045(9) 0.032(7) 0.012(6) 0.014(6)
C19 0.028(6) 0.036(7) 0.035(7) 0.019(6) 0.004(5) 0.006(5)
C20 0.043(7) 0.041(7) 0.041(8) 0.026(6) 0.016(6) 0.020(6)
C21 0.042(8) 0.062(9) 0.052(9) 0.039(8) -0.005(7) 0.009(7)
C22 0.066(10) 0.049(8) 0.046(9) 0.029(7) 0.021(8) 0.021(7)
C23 0.046(8) 0.039(7) 0.030(7) 0.017(6) 0.009(6) 0.009(6)
C24 0.075(11) 0.062(10) 0.063(11) 0.040(9) 0.015(9) 0.001(8)
C25 0.053(9) 0.060(10) 0.106(14) 0.057(10) 0.002(9) 0.019(8)
C26 0.043(8) 0.050(8) 0.030(8) 0.010(6) -0.002(6) 0.027(6)
C27 0.031(7) 0.062(9) 0.047(9) 0.002(8) 0.003(7) 0.026(7)
C28 0.040(8) 0.073(11) 0.048(10) 0.012(8) -0.009(7) 0.026(8)
C29 0.019(6) 0.044(7) 0.041(8) 0.009(6) 0.001(6) -0.001(5)
C30 0.024(7) 0.060(9) 0.050(10) 0.008(8) 0.002(6) 0.007(6)
C31 0.031(8) 0.057(9) 0.079(12) 0.016(9) 0.011(8) -0.015(7)
C32 0.025(6) 0.030(6) 0.021(6) 0.013(5) 0.005(5) 0.004(5)
C33 0.013(5) 0.039(6) 0.024(6) 0.015(5) -0.003(5) 0.005(5)
C34 0.026(6) 0.038(7) 0.045(8) 0.022(6) 0.007(6) 0.015(5)
C35 0.051(8) 0.047(8) 0.066(10) 0.039(8) 0.028(8) 0.024(7)
C36 0.041(7) 0.032(7) 0.057(9) 0.013(7) 0.022(7) 0.021(6)
C37 0.038(7) 0.039(7) 0.032(8) 0.009(6) 0.005(6) 0.008(6)
C38 0.024(6) 0.032(6) 0.029(7) 0.011(5) 0.007(5) 0.003(5)
C39 0.052(8) 0.061(9) 0.061(10) 0.048(8) 0.030(8) 0.027(7)
C40 0.038(8) 0.103(13) 0.075(12) 0.062(11) 0.009(8) 0.027(8)
C41 0.064(11) 0.093(13) 0.099(14) 0.078(12) 0.026(10) 0.027(10)
C42 0.033(6) 0.036(6) 0.024(7) 0.011(6) 0.011(5) 0.007(5)
C43 0.027(7) 0.072(10) 0.072(11) 0.049(9) 0.012(7) 0.018(7)
C44 0.048(8) 0.053(9) 0.044(9) 0.015(7) 0.009(7) 0.009(7)
C45 0.025(6) 0.033(6) 0.028(7) 0.013(6) -0.003(5) 0.004(5)
C46 0.028(6) 0.041(7) 0.037(8) 0.017(6) 0.004(6) 0.005(5)
C47 0.037(7) 0.040(7) 0.045(9) 0.017(7) 0.016(6) 0.005(6)
C48 0.062(9) 0.060(9) 0.038(9) 0.021(7) 0.024(7) 0.022(8)
C49 0.052(9) 0.043(8) 0.054(10) 0.022(7) 0.025(7) 0.019(7)
C50 0.040(7) 0.041(7) 0.036(8) 0.017(6) 0.015(6) 0.016(6)
C51 0.046(8) 0.055(8) 0.031(8) 0.020(7) 0.017(6) 0.019(7)
C52 0.037(8) 0.082(11) 0.074(11) 0.058(10) -0.001(8) 0.010(8)
C53 0.031(7) 0.080(11) 0.084(12) 0.058(10) -0.024(8) -0.019(7)
C54 0.074(10) 0.046(8) 0.037(8) 0.024(7) 0.030(8) 0.035(7)
C55 0.085(12) 0.066(10) 0.045(10) 0.019(8) 0.015(9) 0.048(10)
C56 0.115(16) 0.060(10) 0.094(14) 0.060(11) 0.041(12) 0.025(10)
C57 0.011(5) 0.068(9) 0.033(7) 0.030(7) -0.001(5) -0.001(5)
C58 0.031(7) 0.069(10) 0.054(10) 0.029(8) 0.009(7) 0.002(7)
C59 0.050(9) 0.065(10) 0.083(12) 0.054(10) 0.024(8) 0.016(8)
C60 0.018(6) 0.079(10) 0.032(8) 0.025(7) -0.003(5) 0.002(6)
C61 0.081(13) 0.122(17) 0.055(12) 0.048(12) 0.006(10) 0.042(12)
C62 0.066(11) 0.066(11) 0.037(9) 0.002(8) 0.000(8) 0.007(9)
C63 0.019(5) 0.031(6) 0.038(7) 0.022(6) 0.002(5) 0.002(5)
C64 0.021(6) 0.036(6) 0.028(7) 0.017(6) 0.003(5) 0.007(5)
C65 0.030(6) 0.041(7) 0.042(8) 0.030(6) 0.011(6) 0.012(5)
C66 0.048(8) 0.034(7) 0.040(8) 0.015(6) 0.006(6) 0.018(6)
C67 0.069(10) 0.039(8) 0.046(9) 0.015(7) 0.012(8) 0.025(7)
C68 0.058(9) 0.054(9) 0.038(9) 0.016(7) 0.021(7) 0.022(7)
C69 0.031(6) 0.036(7) 0.046(8) 0.025(6) 0.014(6) 0.014(5)
C70 0.042(7) 0.038(7) 0.047(8) 0.030(7) 0.007(6) 0.010(6)
C71 0.046(9) 0.072(10) 0.080(12) 0.054(10) 0.017(8) 0.013(8)
C72 0.041(8) 0.062(9) 0.052(10) 0.030(8) -0.005(7) 0.001(7)
C73 0.077(11) 0.039(8) 0.050(9) 0.025(7) 0.021(8) 0.024(7)
C74 0.072(11) 0.058(9) 0.062(11) 0.045(9) 0.011(9) 0.008(8)
C75 0.055(9) 0.055(9) 0.053(10) 0.029(8) -0.002(8) 0.015(7)
C76 0.016(5) 0.044(7) 0.026(7) 0.013(6) 0.001(5) 0.004(5)
C77 0.025(6) 0.038(7) 0.047(8) 0.020(6) 0.009(6) 0.006(5)
C78 0.036(7) 0.055(8) 0.031(8) 0.020(7) 0.009(6) 0.011(6)
C79 0.041(8) 0.050(8) 0.052(10) 0.018(7) 0.014(7) 0.015(7)
C80 0.028(6) 0.045(7) 0.034(8) 0.014(6) -0.002(6) 0.015(6)
C81 0.029(6) 0.031(6) 0.032(7) 0.016(6) -0.002(5) 0.008(5)
C83 0.042(9) 0.098(13) 0.102(14) 0.069(12) 0.025(9) 0.030(9)
C84 0.057(10) 0.071(11) 0.097(14) 0.055(10) 0.044(10) 0.022(8)
C85 0.043(8) 0.041(7) 0.044(9) 0.016(7) 0.006(7) 0.020(6)
C86 0.057(10) 0.067(10) 0.063(11) 0.036(9) 0.005(8) 0.006(8)
C87 0.063(10) 0.070(10) 0.056(10) 0.042(9) 0.008(8) 0.018(8)
C88 0.030(7) 0.028(7) 0.071(10) 0.023(7) -0.004(7) 0.001(5)
C89 0.057(10) 0.033(8) 0.084(13) 0.017(8) -0.004(9) -0.006(7)
C90 0.050(9) 0.052(9) 0.092(13) 0.039(9) 0.027(9) 0.003(7)
C91 0.015(6) 0.035(7) 0.064(10) 0.021(7) -0.007(6) 0.002(5)
C92 0.041(8) 0.067(10) 0.061(11) 0.024(9) -0.004(8) 0.023(7)
C93 0.032(8) 0.062(10) 0.092(13) 0.033(9) 0.019(8) 0.023(7)
C94 0.040(7) 0.036(6) 0.018(6) 0.021(5) 0.007(5) 0.008(5)
C95 0.020(6) 0.032(6) 0.043(8) 0.012(6) 0.014(5) 0.007(5)
C96 0.023(6) 0.034(7) 0.042(8) 0.018(6) -0.002(5) 0.002(5)
C97 0.046(8) 0.045(8) 0.045(9) 0.021(7) 0.004(7) 0.012(6)
C98 0.067(10) 0.039(8) 0.056(11) 0.007(8) 0.021(8) 0.026(7)
C99 0.052(8) 0.053(8) 0.033(8) 0.013(7) 0.023(7) 0.027(7)
C100 0.030(6) 0.031(6) 0.038(8) 0.006(6) 0.013(6) 0.003(5)
C101 0.032(7) 0.039(7) 0.045(8) 0.023(6) 0.000(6) 0.007(6)
C102 0.039(8) 0.054(9) 0.069(11) 0.037(8) -0.004(7) 0.006(7)
C103 0.050(9) 0.063(10) 0.052(10) 0.029(8) 0.009(8) 0.006(7)
C104 0.040(7) 0.043(7) 0.041(8) 0.026(7) 0.023(6) 0.016(6)
C105 0.092(13) 0.058(10) 0.047(10) 0.023(8) 0.040(10) 0.024(9)
C106 0.041(8) 0.068(10) 0.073(11) 0.042(9) 0.027(8) 0.010(7)
C107 0.028(6) 0.025(6) 0.023(6) 0.018(5) 0.003(5) 0.002(5)
C108 0.020(5) 0.032(6) 0.037(7) 0.023(6) 0.005(5) 0.006(5)
C109 0.043(7) 0.023(6) 0.041(8) 0.017(6) 0.012(6) 0.007(5)
C110 0.037(7) 0.044(7) 0.033(8) 0.019(6) 0.008(6) 0.017(6)
C111 0.054(9) 0.049(8) 0.040(8) 0.019(7) 0.020(7) 0.013(7)
C112 0.031(6) 0.044(7) 0.036(7) 0.026(6) 0.006(6) 0.011(6)
C113 0.026(6) 0.033(6) 0.039(7) 0.030(6) 0.008(5) 0.005(5)
C114 0.031(7) 0.042(7) 0.074(11) 0.033(8) 0.021(7) 0.000(6)
C115 0.034(7) 0.080(10) 0.048(9) 0.045(8) 0.010(7) 0.019(7)
C116 0.061(9) 0.042(7) 0.050(9) 0.032(7) 0.029(8) 0.023(7)
C117 0.066(10) 0.058(9) 0.075(11) 0.043(9) 0.042(9) 0.023(8)
C118 0.072(11) 0.078(11) 0.054(11) 0.039(9) 0.013(9) 0.032(9)
C119 0.026(6) 0.054(8) 0.043(9) 0.016(7) 0.010(6) 0.008(6)
C120 0.026(7) 0.058(9) 0.049(9) 0.012(7) -0.007(6) -0.003(6)
C121 0.027(7) 0.080(11) 0.044(9) 0.033(8) -0.011(6) 0.006(7)
C122 0.041(7) 0.036(7) 0.045(8) 0.012(6) 0.019(6) 0.010(6)
C123 0.024(6) 0.039(7) 0.062(10) 0.012(7) 0.012(6) 0.000(6)
C124 0.029(7) 0.053(8) 0.064(10) 0.030(8) 0.009(7) 0.002(6)

loop_
_atom_type_symbol
_atom_type_description
_atom_type_scat_dispersion_real
_atom_type_scat_dispersion_imag
_atom_type_scat_source
C C 0.0033 0.0016 'International Tables Vol C Tables 4.2.6.8 and 6.1.1.4'
H H 0.0000 0.0000 'International Tables Vol C Tables 4.2.6.8 and 6.1.1.4'
Cl Cl 0.1484 0.1585 'International Tables Vol C Tables 4.2.6.8 and 6.1.1.4'
In In -0.7276 1.3100 'International Tables Vol C Tables 4.2.6.8 and 6.1.1.4'
N N 0.0061 0.0033 'International Tables Vol C Tables 4.2.6.8 and 6.1.1.4'

loop_
_geom_angle_atom_site_label_1
_geom_angle_atom_site_label_2
_geom_angle_atom_site_label_3
_geom_angle
_geom_angle_site_symmetry_1
_geom_angle_site_symmetry_3
_geom_angle_publ_flag
N2 In1 N1 61.3(3) . . ?
N2 In1 Cl1 113.3(3) . . ?
N1 In1 Cl1 106.7(3) . . ?
N2 In1 In2 121.9(3) . . ?
N1 In1 In2 129.9(3) . . ?
Cl1 In1 In2 113.75(9) . . ?
C1 N1 C2 134.6(9) . . ?
C1 N1 In1 92.5(7) . . ?
C2 N1 In1 129.2(7) . . ?
N1 C1 N2 113.5(10) . . ?
N1 C1 N3 125.5(10) . . ?
N2 C1 N3 121.0(10) . . ?
C77 C82 C83 111.9(12) . . ?
C77 C82 C84 112.4(11) . . ?
C83 C82 C84 107.8(13) . . ?
N5 In2 N4 61.4(3) . . ?
N5 In2 Cl2 108.8(3) . . ?
N4 In2 Cl2 113.6(3) . . ?
N5 In2 In1 125.6(2) . . ?
N4 In2 In1 118.8(3) . . ?
Cl2 In2 In1 116.90(10) . . ?
C1 N2 C14 131.2(10) . . ?
C1 N2 In1 92.4(7) . . ?
C14 N2 In1 130.7(7) . . ?
N1 C2 C3 120.6(11) . . ?
N1 C2 C7 119.9(11) . . ?
C3 C2 C7 119.4(11) . . ?
N7 In3 N8 61.1(3) . . ?
N7 In3 Cl3 107.6(3) . . ?
N8 In3 Cl3 115.5(3) . . ?
N7 In3 In4 131.8(3) . . ?
N8 In3 In4 120.6(2) . . ?
Cl3 In3 In4 111.66(9) . . ?
C1 N3 C29 118.9(9) . . ?
C1 N3 C26 119.5(10) . . ?
C29 N3 C26 121.3(10) . . ?
C4 C3 C2 120.1(12) . . ?
C4 C3 C8 118.9(11) . . ?
C2 C3 C8 120.9(11) . . ?
N11 In4 N10 60.9(3) . . ?
N11 In4 Cl4 108.5(3) . . ?
N10 In4 Cl4 115.7(3) . . ?
N11 In4 In3 126.6(2) . . ?
N10 In4 In3 113.8(2) . . ?
Cl4 In4 In3 118.52(9) . . ?
C32 N4 C33 130.3(10) . . ?
C32 N4 In2 94.2(6) . . ?
C33 N4 In2 132.6(7) . . ?
C3 C4 C5 121.0(13) . . ?
C32 N5 C45 129.5(10) . . ?
C32 N5 In2 94.3(7) . . ?
C45 N5 In2 132.4(7) . . ?
C4 C5 C6 119.4(12) . . ?
C32 N6 C57 118.4(9) . . ?
C32 N6 C60 119.1(9) . . ?
C57 N6 C60 122.5(9) . . ?
C7 C6 C5 120.7(12) . . ?
C63 N7 C64 132.9(10) . . ?
C63 N7 In3 93.6(7) . . ?
C64 N7 In3 130.3(7) . . ?
C6 C7 C2 119.4(11) . . ?
C6 C7 C11 118.5(12) . . ?
C2 C7 C11 122.2(11) . . ?
C63 N8 C76 131.3(9) . . ?
C63 N8 In3 93.5(7) . . ?
C76 N8 In3 133.5(7) . . ?
C9 C8 C3 112.6(12) . . ?
C9 C8 C10 108.1(11) . . ?
C3 C8 C10 112.8(11) . . ?
C63 N9 C88 119.8(9) . . ?
C63 N9 C91 118.0(9) . . ?
C88 N9 C91 122.2(9) . . ?
C94 N10 C95 132.0(9) . . ?
C94 N10 In4 93.8(7) . . ?
C95 N10 In4 129.2(7) . . ?
C94 N11 C107 131.8(9) . . ?
C94 N11 In4 94.4(7) . . ?
C107 N11 In4 131.0(7) . . ?
C12 C11 C7 112.8(14) . . ?
C12 C11 C13 106.2(16) . . ?
C7 C11 C13 112.7(12) . . ?
C94 N12 C119 119.5(9) . . ?
C94 N12 C122 119.0(10) . . ?
C119 N12 C122 121.1(9) . . ?
N2 C14 C19 121.0(11) . . ?
N2 C14 C15 119.6(10) . . ?
C19 C14 C15 119.1(11) . . ?
C16 C15 C14 120.2(11) . . ?
C16 C15 C20 119.0(11) . . ?
C14 C15 C20 120.7(11) . . ?
C15 C16 C17 120.3(12) . . ?
C18 C17 C16 118.9(12) . . ?
C17 C18 C19 122.7(12) . . ?
C18 C19 C14 118.7(11) . . ?
C18 C19 C23 119.7(11) . . ?
C14 C19 C23 121.6(11) . . ?
C21 C20 C22 108.9(10) . . ?
C21 C20 C15 110.6(10) . . ?
C22 C20 C15 110.9(11) . . ?
C25 C23 C19 113.4(11) . . ?
C25 C23 C24 110.3(12) . . ?
C19 C23 C24 111.8(11) . . ?
N3 C26 C27 116.4(11) . . ?
N3 C26 C28 112.8(11) . . ?
C27 C26 C28 110.1(11) . . ?
N3 C29 C30 115.4(11) . . ?
N3 C29 C31 112.6(11) . . ?
C30 C29 C31 112.1(11) . . ?
N6 C32 N4 123.8(10) . . ?
N6 C32 N5 126.8(10) . . ?
N4 C32 N5 109.3(9) . . ?
N4 C33 C38 117.4(10) . . ?
N4 C33 C34 122.2(10) . . ?
C38 C33 C34 120.4(10) . . ?
C35 C34 C33 117.3(11) . . ?
C35 C34 C39 119.7(11) . . ?
C33 C34 C39 122.8(11) . . ?
C36 C35 C34 122.1(12) . . ?
C37 C36 C35 120.9(12) . . ?
C36 C37 C38 120.5(12) . . ?
C37 C38 C33 118.8(11) . . ?
C37 C38 C42 118.9(11) . . ?
C33 C38 C42 122.2(10) . . ?
C41 C39 C34 111.8(13) . . ?
C41 C39 C40 109.8(12) . . ?
C34 C39 C40 111.5(11) . . ?
C44 C42 C38 111.2(10) . . ?
C44 C42 C43 110.3(11) . . ?
C38 C42 C43 113.3(10) . . ?
C50 C45 N5 122.5(11) . . ?
C50 C45 C46 119.8(11) . . ?
N5 C45 C46 117.3(10) . . ?
C47 C46 C45 118.0(11) . . ?
C47 C46 C51 120.2(11) . . ?
C45 C46 C51 121.7(11) . . ?
C46 C47 C48 122.7(13) . . ?
C47 C48 C49 119.4(13) . . ?
C48 C49 C50 121.2(13) . . ?
C49 C50 C45 118.8(12) . . ?
C49 C50 C54 119.2(11) . . ?
C45 C50 C54 121.9(11) . . ?
C46 C51 C53 112.2(11) . . ?
C46 C51 C52 112.6(12) . . ?
C53 C51 C52 108.5(11) . . ?
C56 C54 C50 112.9(12) . . ?
C56 C54 C55 110.2(12) . . ?
C50 C54 C55 107.5(12) . . ?
C59 C57 N6 113.7(11) . . ?
C59 C57 C58 110.7(10) . . ?
N6 C57 C58 115.5(10) . . ?
C61 C60 N6 112.9(12) . . ?
C61 C60 C62 108.6(13) . . ?
N6 C60 C62 116.3(12) . . ?
N8 C63 N7 111.5(9) . . ?
N8 C63 N9 124.0(10) . . ?
N7 C63 N9 124.3(10) . . ?
N7 C64 C69 122.5(10) . . ?
N7 C64 C65 118.0(10) . . ?
C69 C64 C65 119.3(11) . . ?
C66 C65 C64 118.6(11) . . ?
C66 C65 C70 120.5(11) . . ?
C64 C65 C70 120.9(11) . . ?
C67 C66 C65 121.7(12) . . ?
C66 C67 C68 120.1(13) . . ?
C69 C68 C67 121.5(13) . . ?
C68 C69 C64 118.9(11) . . ?
C68 C69 C73 118.9(12) . . ?
C64 C69 C73 122.2(11) . . ?
C65 C70 C71 112.3(11) . . ?
C65 C70 C72 111.5(11) . . ?
C71 C70 C72 107.6(10) . . ?
C69 C73 C74 111.1(12) . . ?
C69 C73 C75 110.8(12) . . ?
C74 C73 C75 109.1(12) . . ?
C81 C76 N8 118.5(10) . . ?
C81 C76 C77 120.0(11) . . ?
N8 C76 C77 121.4(11) . . ?
C78 C77 C76 118.0(11) . . ?
C78 C77 C82 120.3(12) . . ?
C76 C77 C82 121.5(11) . . ?
C77 C78 C79 120.8(12) . . ?
C80 C79 C78 120.6(13) . . ?
C79 C80 C81 120.2(12) . . ?
C76 C81 C80 120.2(11) . . ?
C76 C81 C85 122.9(11) . . ?
C80 C81 C85 116.8(10) . . ?
C81 C85 C87 113.4(11) . . ?
C81 C85 C86 111.2(11) . . ?
C87 C85 C86 108.3(12) . . ?
N9 C88 C89 115.4(11) . . ?
N9 C88 C90 113.7(12) . . ?
C89 C88 C90 112.9(12) . . ?
C92 C91 N9 113.0(11) . . ?
C92 C91 C93 111.3(12) . . ?
N9 C91 C93 114.5(11) . . ?
N10 C94 N11 110.6(10) . . ?
N10 C94 N12 121.5(10) . . ?
N11 C94 N12 127.9(10) . . ?
C100 C95 C96 120.0(11) . . ?
C100 C95 N10 120.9(11) . . ?
C96 C95 N10 118.6(11) . . ?
C97 C96 C95 117.8(12) . . ?
C97 C96 C101 119.4(11) . . ?
C95 C96 C101 122.8(11) . . ?
C98 C97 C96 122.8(13) . . ?
C97 C98 C99 118.5(13) . . ?
C100 C99 C98 120.8(13) . . ?
C99 C100 C95 119.7(12) . . ?
C99 C100 C104 118.2(12) . . ?
C95 C100 C104 122.1(11) . . ?
C102 C101 C103 110.0(11) . . ?
C102 C101 C96 112.4(11) . . ?
C103 C101 C96 110.7(11) . . ?
C105 C104 C100 113.4(11) . . ?
C105 C104 C106 109.6(11) . . ?
C100 C104 C106 109.9(11) . . ?
C108 C107 N11 120.9(9) . . ?
C108 C107 C112 119.4(10) . . ?
N11 C107 C112 119.4(9) . . ?
C109 C108 C107 119.0(10) . . ?
C109 C108 C113 119.7(10) . . ?
C107 C108 C113 121.2(10) . . ?
C108 C109 C110 121.9(11) . . ?
C111 C110 C109 119.6(12) . . ?
C110 C111 C112 121.5(12) . . ?
C111 C112 C107 118.4(11) . . ?
C111 C112 C116 120.5(11) . . ?
C107 C112 C116 120.7(11) . . ?
C115 C113 C114 110.1(10) . . ?
C115 C113 C108 113.5(9) . . ?
C114 C113 C108 106.7(10) . . ?
C118 C116 C112 110.8(12) . . ?
C118 C116 C117 111.1(12) . . ?
C112 C116 C117 111.1(11) . . ?
N12 C119 C120 116.2(12) . . ?
N12 C119 C121 113.4(11) . . ?
C120 C119 C121 111.3(11) . . ?
N12 C122 C123 115.5(11) . . ?
N12 C122 C124 112.8(10) . . ?
C123 C122 C124 109.6(11) . . ?

loop_
_geom_bond_atom_site_label_1
_geom_bond_atom_site_label_2
_geom_bond_distance
_geom_bond_site_symmetry_2
_geom_bond_publ_flag
In1 N2 2.177(10) . ?
In1 N1 2.194(9) . ?
In1 Cl1 2.392(3) . ?
In1 In2 2.7196(13) . ?
N1 C1 1.316(14) . ?
N1 C2 1.399(15) . ?
C1 N2 1.346(14) . ?
C1 N3 1.416(13) . ?
C82 C77 1.473(18) . ?
C82 C83 1.53(2) . ?
C82 C84 1.575(17) . ?
In2 N5 2.171(10) . ?
In2 N4 2.185(9) . ?
In2 Cl2 2.375(3) . ?
N2 C14 1.406(15) . ?
C2 C3 1.402(16) . ?
C2 C7 1.419(17) . ?
In3 N7 2.163(9) . ?
In3 N8 2.194(9) . ?
In3 Cl3 2.377(3) . ?
In3 In4 2.7098(13) . ?
N3 C29 1.484(15) . ?
N3 C26 1.489(14) . ?
C3 C4 1.363(18) . ?
C3 C8 1.521(17) . ?
In4 N11 2.174(8) . ?
In4 N10 2.188(9) . ?
In4 Cl4 2.374(3) . ?
N4 C32 1.356(14) . ?
N4 C33 1.410(14) . ?
C4 C5 1.387(19) . ?
N5 C32 1.371(13) . ?
N5 C45 1.409(15) . ?
C5 C6 1.402(18) . ?
N6 C32 1.339(14) . ?
N6 C57 1.497(14) . ?
N6 C60 1.506(15) . ?
C6 C7 1.369(17) . ?
N7 C63 1.361(14) . ?
N7 C64 1.401(14) . ?
C7 C11 1.508(18) . ?
N8 C63 1.318(14) . ?
N8 C76 1.416(14) . ?
C8 C9 1.493(19) . ?
C8 C10 1.545(17) . ?
N9 C63 1.385(13) . ?
N9 C88 1.479(14) . ?
N9 C91 1.488(14) . ?
N10 C94 1.342(14) . ?
N10 C95 1.424(14) . ?
N11 C94 1.345(14) . ?
N11 C107 1.426(14) . ?
C11 C12 1.49(2) . ?
C11 C13 1.56(2) . ?
N12 C94 1.384(14) . ?
N12 C119 1.449(16) . ?
N12 C122 1.505(14) . ?
C14 C19 1.408(16) . ?
C14 C15 1.411(16) . ?
C15 C16 1.379(18) . ?
C15 C20 1.539(16) . ?
C16 C17 1.397(18) . ?
C17 C18 1.372(18) . ?
C18 C19 1.375(17) . ?
C19 C23 1.509(16) . ?
C20 C21 1.523(17) . ?
C20 C22 1.535(19) . ?
C23 C25 1.502(18) . ?
C23 C24 1.523(18) . ?
C26 C27 1.511(19) . ?
C26 C28 1.520(18) . ?
C29 C30 1.502(19) . ?
C29 C31 1.545(17) . ?
C33 C38 1.411(16) . ?
C33 C34 1.420(15) . ?
C34 C35 1.391(17) . ?
C34 C39 1.510(17) . ?
C35 C36 1.367(19) . ?
C36 C37 1.360(18) . ?
C37 C38 1.400(16) . ?
C38 C42 1.519(16) . ?
C39 C41 1.50(2) . ?
C39 C40 1.562(18) . ?
C42 C44 1.505(18) . ?
C42 C43 1.522(16) . ?
C45 C50 1.399(16) . ?
C45 C46 1.451(17) . ?
C46 C47 1.367(17) . ?
C46 C51 1.510(18) . ?
C47 C48 1.375(19) . ?
C48 C49 1.389(19) . ?
C49 C50 1.398(18) . ?
C50 C54 1.546(17) . ?
C51 C53 1.518(18) . ?
C51 C52 1.527(18) . ?
C54 C56 1.52(2) . ?
C54 C55 1.57(2) . ?
C57 C59 1.486(18) . ?
C57 C58 1.519(18) . ?
C60 C61 1.50(2) . ?
C60 C62 1.55(2) . ?
C64 C69 1.417(17) . ?
C64 C65 1.442(15) . ?
C65 C66 1.381(17) . ?
C65 C70 1.512(17) . ?
C66 C67 1.371(19) . ?
C67 C68 1.387(19) . ?
C68 C69 1.383(18) . ?
C69 C73 1.527(17) . ?
C70 C71 1.534(17) . ?
C70 C72 1.552(18) . ?
C73 C74 1.53(2) . ?
C73 C75 1.54(2) . ?
C76 C81 1.399(16) . ?
C76 C77 1.445(17) . ?
C77 C78 1.388(17) . ?
C78 C79 1.434(19) . ?
C79 C80 1.350(18) . ?
C80 C81 1.418(17) . ?
C81 C85 1.529(18) . ?
C85 C87 1.541(19) . ?
C85 C86 1.550(19) . ?
C88 C89 1.51(2) . ?
C88 C90 1.51(2) . ?
C91 C92 1.48(2) . ?
C91 C93 1.517(18) . ?
C95 C100 1.377(17) . ?
C95 C96 1.411(17) . ?
C96 C97 1.392(18) . ?
C96 C101 1.559(18) . ?
C97 C98 1.33(2) . ?
C98 C99 1.41(2) . ?
C99 C100 1.368(17) . ?
C100 C104 1.528(17) . ?
C101 C102 1.513(17) . ?
C101 C103 1.537(18) . ?
C104 C105 1.50(2) . ?
C104 C106 1.556(16) . ?
C107 C108 1.409(14) . ?
C107 C112 1.431(15) . ?
C108 C109 1.356(16) . ?
C108 C113 1.549(15) . ?
C109 C110 1.404(17) . ?
C110 C111 1.349(18) . ?
C111 C112 1.394(18) . ?
C112 C116 1.525(16) . ?
C113 C115 1.488(16) . ?
C113 C114 1.538(16) . ?
C116 C118 1.50(2) . ?
C116 C117 1.551(17) . ?
C119 C120 1.523(19) . ?
C119 C121 1.557(18) . ?
C122 C123 1.518(18) . ?
C122 C124 1.552(17) . ?
